data_4118357
loop_
_publ_author_name
'Masahiro Kamitani'
'Masumi Itazaki'
'Chihiro Tamiya'
'Hiroshi Nakazawa'

_publ_section_title
;
 Regioselective Double Hydrophosphination of Terminal Arylacetylenes
 Catalyzed by an Iron Complex
;
_journal_name_full 'Journal of the American Chemical Society'
_journal_page_first 11932
_journal_page_last 11935
_journal_paper_doi 10.1021/ja304818c
_journal_volume 134
_journal_year 2012
_chemical_formula_moiety 'C33 H30 O P2'
_chemical_formula_sum 'C33 H30 O P2'
_chemical_formula_weight 504.51
_space_group_IT_number 2
_symmetry_cell_setting triclinic
_symmetry_Int_Tables_number 2
_symmetry_space_group_name_Hall '-P 1'
_symmetry_space_group_name_H-M 'P -1'
_cell_angle_alpha 91.290(4)
_cell_angle_beta 94.616(7)
_cell_angle_gamma 99.627(7)
_cell_formula_units_Z 2
_cell_length_a 5.9404(7)
_cell_length_b 9.5623(11)
_cell_length_c 23.993(3)
_cell_measurement_reflns_used 3265
_cell_measurement_temperature 150(2)
_cell_measurement_theta_max 27.4835
_cell_measurement_theta_min 4.0112
_cell_volume 1338.4(3)
_computing_cell_refinement CrystalClear
_computing_data_collection 'CrystalClear (Rigaku, 2001)'
_computing_molecular_graphics 'Ortep-3 for Windows (Farrugia, 1997)'
_computing_publication_material SHELXL97
_computing_structure_refinement 'SHELXL-97 (Sheldrick, 1997)'
_computing_structure_solution 'SIR97 (Altomare <i>et al.</i>,  1999)'
_diffrn_ambient_temperature 150(2)
_diffrn_detector_area_resol_mean 7.32
_diffrn_measured_fraction_theta_full 0.951
_diffrn_measured_fraction_theta_max 0.919
_diffrn_measurement_details
;
scan:
    Number of images: 600
               Slice: -80.0000 - 100.0000
         Image width: 0.3000
            Exp time: 5.0000
       Rotation axis: Phi
               Omega: 0.0000
                 Chi: 0.0000
                 Phi: 0.0000
                 XTD: 55.3602
              2theta: 24.7564
scan:
    Number of images: 200
               Slice: -15.0000 - 45.0000
         Image width: 0.3000
            Exp time: 5.0000
       Rotation axis: Omega
               Omega: 0.0000
                 Chi: 90.0000
                 Phi: 0.0000
                 XTD: 55.3602
              2theta: 24.7564
scan:
    Number of images: 200
               Slice: -15.0000 - 45.0000
         Image width: 0.3000
            Exp time: 5.0000
       Rotation axis: Omega
               Omega: 0.0000
                 Chi: 90.0000
                 Phi: 90.0000
                 XTD: 55.3602
              2theta: 24.7564
scan:
    Number of images: 200
               Slice: -15.0000 - 45.0000
         Image width: 0.3000
            Exp time: 5.0000
       Rotation axis: Omega
               Omega: 0.0000
                 Chi: 90.0000
                 Phi: 180.0000
                 XTD: 55.3602
              2theta: 24.7564
scan:
    Number of images: 200
               Slice: -15.0000 - 45.0000
         Image width: 0.3000
            Exp time: 5.0000
       Rotation axis: Omega
               Omega: 0.0000
                 Chi: 90.0000
                 Phi: 270.0000
                 XTD: 55.3602
              2theta: 24.7564

;
_diffrn_measurement_device 'Mercury CCD (2x2 bin mode)'
_diffrn_measurement_device_details 'AFC7: Eulerian 3-circle'
_diffrn_measurement_device_type 'Rigaku/MSC Mercury CCD'
_diffrn_measurement_method '\w or \f'
_diffrn_radiation_detector CCD
_diffrn_radiation_monochromator 'Graphite Monochromator'
_diffrn_radiation_source 'Rotating Anode'
_diffrn_radiation_type MoK\a
_diffrn_radiation_wavelength 0.71070
_diffrn_reflns_av_R_equivalents 0.0299
_diffrn_reflns_av_sigmaI/netI 0.0375
_diffrn_reflns_limit_h_max 4
_diffrn_reflns_limit_h_min -7
_diffrn_reflns_limit_k_max 12
_diffrn_reflns_limit_k_min -11
_diffrn_reflns_limit_l_max 21
_diffrn_reflns_limit_l_min -31
_diffrn_reflns_number 10084
_diffrn_reflns_theta_full 25.00
_diffrn_reflns_theta_max 27.48
_diffrn_reflns_theta_min 4.01
_diffrn_source_current 200.0000
_diffrn_source_power 10.0000
_diffrn_source_voltage 50.0000
_exptl_absorpt_coefficient_mu 0.187
_exptl_absorpt_correction_T_max 0.9816
_exptl_absorpt_correction_T_min 0.9548
_exptl_absorpt_correction_type multi-scan
_exptl_absorpt_process_details '(Jacobson, 1998)'
_exptl_crystal_colour Colorless
_exptl_crystal_density_diffrn 1.252
_exptl_crystal_description Prism
_exptl_crystal_F_000 532
_exptl_crystal_preparation 'mounted on the CryoLoop with Palaton oil and placed in N2 stream at 150(2) K'
_exptl_crystal_size_max 0.25
_exptl_crystal_size_mid 0.20
_exptl_crystal_size_min 0.10
_refine_diff_density_max 0.343
_refine_diff_density_min -0.329
_refine_diff_density_rms 0.049
_refine_ls_extinction_method none
_refine_ls_goodness_of_fit_ref 1.139
_refine_ls_hydrogen_treatment refall
_refine_ls_matrix_type full
_refine_ls_number_parameters 445
_refine_ls_number_reflns 5654
_refine_ls_number_restraints 0
_refine_ls_restrained_S_all 1.139
_refine_ls_R_factor_all 0.0675
_refine_ls_R_factor_gt 0.0563
_refine_ls_shift/su_max 0.000
_refine_ls_shift/su_mean 0.000
_refine_ls_structure_factor_coef Fsqd
_refine_ls_weighting_details 'calc w=1/[\s^2^(Fo^2^)+(0.0107P)^2^+1.5021P] where P=(Fo^2^+2Fc^2^)/3'
_refine_ls_weighting_scheme calc
_refine_ls_wR_factor_gt 0.0966
_refine_ls_wR_factor_ref 0.1006
_reflns_number_gt 5022
_reflns_number_total 5654
_reflns_threshold_expression >2sigma(I)
_cod_data_source_file ja304818c_si_002.cif
_cod_data_source_block TMY-163
_cod_original_sg_symbol_Hall '-P 1 '
_cod_database_code 4118357

loop_
_symmetry_equiv_pos_as_xyz
'x, y, z'
'-x, -y, -z'

loop_
_atom_site_label
_atom_site_type_symbol
_atom_site_fract_x
_atom_site_fract_y
_atom_site_fract_z
_atom_site_U_iso_or_equiv
_atom_site_adp_type
_atom_site_occupancy
_atom_site_symmetry_multiplicity
_atom_site_calc_flag
P1 P 0.65948(9) 0.68373(6) 0.30550(2) 0.01730(13) Uani 1 1 d
C1 C 0.6516(3) 0.8561(2) 0.27322(8) 0.0181(4) Uani 1 1 d
C2 C 0.4624(4) 0.8925(2) 0.24226(9) 0.0237(5) Uani 1 1 d
H2A H 0.322(4) 0.829(3) 0.2397(10) 0.031(7) Uiso 1 1 d
C3 C 0.4783(4) 1.0200(3) 0.21477(10) 0.0277(5) Uani 1 1 d
H3A H 0.343(5) 1.039(3) 0.1941(11) 0.038(7) Uiso 1 1 d
C4 C 0.6826(4) 1.1146(2) 0.21816(9) 0.0264(5) Uani 1 1 d
H4A H 0.696(4) 1.201(3) 0.1996(11) 0.032(7) Uiso 1 1 d
C5 C 0.8722(4) 1.0823(3) 0.25010(9) 0.0267(5) Uani 1 1 d
H5A H 1.012(5) 1.149(3) 0.2533(12) 0.049(8) Uiso 1 1 d
C6 C 0.8568(4) 0.9539(2) 0.27707(9) 0.0231(5) Uani 1 1 d
H6A H 0.991(4) 0.933(3) 0.2988(11) 0.032(7) Uiso 1 1 d
C7 C 0.5889(3) 0.7157(2) 0.37728(8) 0.0188(4) Uani 1 1 d
C8 C 0.4344(4) 0.8025(3) 0.39156(9) 0.0251(5) Uani 1 1 d
H8A H 0.357(4) 0.852(3) 0.3623(11) 0.032(7) Uiso 1 1 d
C9 C 0.3901(4) 0.8204(3) 0.44704(10) 0.0322(6) Uani 1 1 d
H9A H 0.291(5) 0.880(3) 0.4571(11) 0.038(7) Uiso 1 1 d
C10 C 0.4982(4) 0.7509(3) 0.48887(10) 0.0313(5) Uani 1 1 d
H10A H 0.467(4) 0.768(3) 0.5268(11) 0.036(7) Uiso 1 1 d
C11 C 0.6506(5) 0.6646(3) 0.47526(10) 0.0329(6) Uani 1 1 d
H11A H 0.720(4) 0.616(3) 0.5035(12) 0.038(7) Uiso 1 1 d
C12 C 0.6974(4) 0.6479(3) 0.41989(9) 0.0272(5) Uani 1 1 d
H12A H 0.803(5) 0.585(3) 0.4114(11) 0.041(8) Uiso 1 1 d
P2 P 0.15483(9) 0.43697(6) 0.17242(2) 0.01906(13) Uani 1 1 d
C13 C 0.2868(4) 0.3435(2) 0.11929(8) 0.0200(4) Uani 1 1 d
C14 C 0.4836(4) 0.4040(3) 0.09431(10) 0.0273(5) Uani 1 1 d
H14A H 0.545(4) 0.500(3) 0.1029(10) 0.031(7) Uiso 1 1 d
C15 C 0.5848(4) 0.3232(3) 0.05785(11) 0.0325(6) Uani 1 1 d
H15A H 0.724(5) 0.368(3) 0.0429(11) 0.034(7) Uiso 1 1 d
C16 C 0.4932(4) 0.1824(3) 0.04594(10) 0.0335(6) Uani 1 1 d
H16A H 0.563(5) 0.126(3) 0.0226(12) 0.040(8) Uiso 1 1 d
C17 C 0.2978(5) 0.1208(3) 0.06980(10) 0.0328(6) Uani 1 1 d
H17A H 0.227(5) 0.021(3) 0.0617(12) 0.046(8) Uiso 1 1 d
C18 C 0.1941(4) 0.2014(2) 0.10587(9) 0.0262(5) Uani 1 1 d
H18A H 0.058(4) 0.158(3) 0.1233(11) 0.033(7) Uiso 1 1 d
C19 C 0.0596(3) 0.5844(2) 0.13378(9) 0.0187(4) Uani 1 1 d
C20 C -0.0408(3) 0.6804(2) 0.16443(9) 0.0219(4) Uani 1 1 d
H20A H -0.054(4) 0.667(3) 0.2036(11) 0.026(6) Uiso 1 1 d
C21 C -0.1320(4) 0.7894(3) 0.13856(9) 0.0249(5) Uani 1 1 d
H21A H -0.200(4) 0.857(3) 0.1601(11) 0.031(7) Uiso 1 1 d
C22 C -0.1302(4) 0.8022(3) 0.08111(10) 0.0284(5) Uani 1 1 d
H22A H -0.196(5) 0.876(3) 0.0618(12) 0.041(8) Uiso 1 1 d
C23 C -0.0332(4) 0.7072(3) 0.05003(10) 0.0303(5) Uani 1 1 d
H23A H -0.034(4) 0.716(3) 0.0098(11) 0.027(6) Uiso 1 1 d
C24 C 0.0635(4) 0.5999(2) 0.07612(9) 0.0243(5) Uani 1 1 d
H24A H 0.126(4) 0.533(3) 0.0534(10) 0.027(6) Uiso 1 1 d
C25 C 0.3848(3) 0.5729(2) 0.27417(8) 0.0170(4) Uani 1 1 d
H25A H 0.263(4) 0.628(2) 0.2744(9) 0.013(5) Uiso 1 1 d
C26 C 0.3224(3) 0.4444(2) 0.30932(8) 0.0168(4) Uani 1 1 d
C27 C 0.1296(4) 0.4319(2) 0.33902(9) 0.0209(4) Uani 1 1 d
H27A H 0.033(4) 0.505(3) 0.3362(10) 0.023(6) Uiso 1 1 d
C28 C 0.0630(4) 0.3144(2) 0.37112(9) 0.0222(4) Uani 1 1 d
H28A H -0.075(4) 0.308(3) 0.3916(10) 0.023(6) Uiso 1 1 d
C29 C 0.1930(4) 0.2065(2) 0.37320(8) 0.0207(4) Uani 1 1 d
C30 C 0.3894(4) 0.2179(2) 0.34442(9) 0.0223(4) Uani 1 1 d
H30A H 0.474(4) 0.143(3) 0.3459(11) 0.032(7) Uiso 1 1 d
C31 C 0.4533(4) 0.3356(2) 0.31300(9) 0.0199(4) Uani 1 1 d
H31A H 0.587(4) 0.342(2) 0.2929(9) 0.018(6) Uiso 1 1 d
O1 O 0.1401(3) 0.08328(17) 0.40166(6) 0.0265(4) Uani 1 1 d
C32 C -0.0697(4) 0.0639(3) 0.42772(11) 0.0317(5) Uani 1 1 d
H32A H -0.088(4) -0.030(3) 0.4436(11) 0.032(7) Uiso 1 1 d
H32B H -0.200(4) 0.069(3) 0.4001(11) 0.034(7) Uiso 1 1 d
H32C H -0.067(4) 0.139(3) 0.4590(11) 0.036(7) Uiso 1 1 d
C33 C 0.4200(4) 0.5338(2) 0.21300(9) 0.0191(4) Uani 1 1 d
H33A H 0.532(4) 0.470(2) 0.2136(9) 0.019(6) Uiso 1 1 d
H33B H 0.479(4) 0.617(3) 0.1932(10) 0.022(6) Uiso 1 1 d

loop_
_atom_site_aniso_label
_atom_site_aniso_U_11
_atom_site_aniso_U_22
_atom_site_aniso_U_33
_atom_site_aniso_U_23
_atom_site_aniso_U_13
_atom_site_aniso_U_12
P1 0.0189(2) 0.0185(3) 0.0150(3) -0.0001(2) 0.0004(2) 0.0052(2)
C1 0.0223(10) 0.0182(10) 0.0148(9) -0.0010(8) 0.0039(8) 0.0058(8)
C2 0.0208(10) 0.0231(11) 0.0274(12) 0.0043(9) 0.0026(9) 0.0038(9)
C3 0.0291(12) 0.0276(12) 0.0286(12) 0.0074(10) 0.0022(10) 0.0107(10)
C4 0.0401(13) 0.0182(11) 0.0229(11) 0.0038(9) 0.0104(10) 0.0066(10)
C5 0.0305(12) 0.0244(12) 0.0229(11) -0.0025(9) 0.0061(9) -0.0036(10)
C6 0.0232(10) 0.0270(12) 0.0178(10) 0.0000(9) -0.0002(9) 0.0016(9)
C7 0.0229(10) 0.0182(10) 0.0150(9) -0.0006(8) 0.0013(8) 0.0030(8)
C8 0.0276(11) 0.0306(12) 0.0191(11) 0.0037(9) 0.0023(9) 0.0103(10)
C9 0.0370(13) 0.0395(15) 0.0248(12) -0.0006(10) 0.0082(10) 0.0172(12)
C10 0.0417(14) 0.0364(14) 0.0164(11) -0.0005(10) 0.0063(10) 0.0067(11)
C11 0.0442(14) 0.0378(14) 0.0178(11) 0.0061(10) -0.0037(10) 0.0129(12)
C12 0.0361(12) 0.0275(12) 0.0202(11) 0.0004(9) -0.0016(9) 0.0135(10)
P2 0.0206(3) 0.0203(3) 0.0149(3) 0.0002(2) 0.0021(2) -0.0006(2)
C13 0.0244(10) 0.0203(11) 0.0144(9) 0.0005(8) -0.0017(8) 0.0028(9)
C14 0.0269(11) 0.0257(12) 0.0269(12) -0.0082(10) 0.0038(9) -0.0015(10)
C15 0.0282(12) 0.0363(14) 0.0322(13) -0.0100(11) 0.0060(10) 0.0029(11)
C16 0.0380(13) 0.0359(14) 0.0283(13) -0.0113(11) 0.0027(10) 0.0130(11)
C17 0.0482(15) 0.0194(12) 0.0294(13) -0.0043(10) -0.0004(11) 0.0040(11)
C18 0.0338(12) 0.0234(12) 0.0201(11) 0.0024(9) -0.0006(9) 0.0022(10)
C19 0.0165(9) 0.0195(10) 0.0186(10) -0.0007(8) 0.0016(8) -0.0008(8)
C20 0.0179(10) 0.0291(12) 0.0173(10) -0.0026(9) 0.0012(8) 0.0007(9)
C21 0.0233(11) 0.0281(12) 0.0239(11) -0.0045(9) 0.0025(9) 0.0064(9)
C22 0.0327(12) 0.0267(12) 0.0277(12) 0.0043(10) 0.0031(10) 0.0095(10)
C23 0.0414(14) 0.0343(14) 0.0171(11) 0.0043(10) 0.0043(10) 0.0107(11)
C24 0.0291(11) 0.0250(12) 0.0193(11) -0.0013(9) 0.0049(9) 0.0053(10)
C25 0.0188(9) 0.0177(10) 0.0152(9) 0.0001(8) 0.0016(8) 0.0046(8)
C26 0.0201(9) 0.0173(10) 0.0131(9) -0.0002(7) 0.0006(8) 0.0044(8)
C27 0.0239(10) 0.0202(11) 0.0203(10) 0.0018(8) 0.0034(8) 0.0082(9)
C28 0.0251(11) 0.0249(11) 0.0181(10) 0.0033(8) 0.0066(9) 0.0061(9)
C29 0.0258(10) 0.0194(11) 0.0159(10) 0.0041(8) -0.0027(8) 0.0029(9)
C30 0.0255(11) 0.0187(11) 0.0242(11) 0.0018(8) -0.0009(9) 0.0091(9)
C31 0.0192(10) 0.0208(11) 0.0207(10) 0.0000(8) 0.0032(8) 0.0061(8)
O1 0.0312(8) 0.0226(8) 0.0262(8) 0.0095(6) 0.0028(7) 0.0045(7)
C32 0.0316(13) 0.0297(14) 0.0335(14) 0.0131(11) 0.0059(11) 0.0010(11)
C33 0.0209(10) 0.0194(11) 0.0164(10) -0.0014(8) 0.0016(8) 0.0020(9)

loop_
_atom_type_symbol
_atom_type_description
_atom_type_scat_dispersion_real
_atom_type_scat_dispersion_imag
_atom_type_scat_source
C C 0.0033 0.0016 'International Tables Vol C Tables 4.2.6.8 and 6.1.1.4'
H H 0.0000 0.0000 'International Tables Vol C Tables 4.2.6.8 and 6.1.1.4'
O O 0.0106 0.0060 'International Tables Vol C Tables 4.2.6.8 and 6.1.1.4'
P P 0.1023 0.0942 'International Tables Vol C Tables 4.2.6.8 and 6.1.1.4'

loop_
_geom_angle_atom_site_label_1
_geom_angle_atom_site_label_2
_geom_angle_atom_site_label_3
_geom_angle
C7 P1 C1 103.17(9)
C7 P1 C25 101.32(9)
C1 P1 C25 102.35(9)
C2 C1 C6 117.8(2)
C2 C1 P1 125.03(17)
C6 C1 P1 117.01(16)
C3 C2 C1 121.1(2)
C3 C2 H2A 119.9(15)
C1 C2 H2A 119.0(15)
C4 C3 C2 120.5(2)
C4 C3 H3A 121.9(17)
C2 C3 H3A 117.6(17)
C3 C4 C5 119.4(2)
C3 C4 H4A 121.5(16)
C5 C4 H4A 119.1(16)
C4 C5 C6 120.0(2)
C4 C5 H5A 119.4(18)
C6 C5 H5A 120.6(18)
C5 C6 C1 121.1(2)
C5 C6 H6A 118.7(16)
C1 C6 H6A 120.2(16)
C8 C7 C12 118.43(19)
C8 C7 P1 124.20(16)
C12 C7 P1 117.38(16)
C9 C8 C7 120.5(2)
C9 C8 H8A 119.6(15)
C7 C8 H8A 119.9(15)
C10 C9 C8 120.3(2)
C10 C9 H9A 118.6(17)
C8 C9 H9A 121.1(17)
C11 C10 C9 119.8(2)
C11 C10 H10A 122.1(16)
C9 C10 H10A 118.1(16)
C10 C11 C12 120.1(2)
C10 C11 H11A 119.3(17)
C12 C11 H11A 120.6(17)
C11 C12 C7 121.0(2)
C11 C12 H12A 118.3(16)
C7 C12 H12A 120.7(16)
C13 P2 C19 103.09(9)
C13 P2 C33 99.59(9)
C19 P2 C33 100.34(10)
C18 C13 C14 118.3(2)
C18 C13 P2 118.01(17)
C14 C13 P2 123.55(16)
C15 C14 C13 120.4(2)
C15 C14 H14A 121.2(15)
C13 C14 H14A 118.4(15)
C16 C15 C14 120.4(2)
C16 C15 H15A 121.9(16)
C14 C15 H15A 117.6(16)
C15 C16 C17 120.1(2)
C15 C16 H16A 121.4(17)
C17 C16 H16A 118.4(17)
C16 C17 C18 119.8(2)
C16 C17 H17A 122.1(17)
C18 C17 H17A 118.1(17)
C17 C18 C13 120.9(2)
C17 C18 H18A 120.3(16)
C13 C18 H18A 118.7(15)
C24 C19 C20 118.3(2)
C24 C19 P2 124.82(16)
C20 C19 P2 116.68(16)
C21 C20 C19 121.2(2)
C21 C20 H20A 120.0(14)
C19 C20 H20A 118.7(14)
C22 C21 C20 119.9(2)
C22 C21 H21A 119.0(15)
C20 C21 H21A 121.0(15)
C21 C22 C23 119.6(2)
C21 C22 H22A 121.7(16)
C23 C22 H22A 118.8(16)
C22 C23 C24 120.6(2)
C22 C23 H23A 119.6(15)
C24 C23 H23A 119.9(15)
C23 C24 C19 120.4(2)
C23 C24 H24A 119.2(15)
C19 C24 H24A 120.3(15)
C26 C25 C33 113.29(17)
C26 C25 P1 109.62(13)
C33 C25 P1 107.45(13)
C26 C25 H25A 108.0(13)
C33 C25 H25A 109.2(13)
P1 C25 H25A 109.2(13)
C27 C26 C31 117.82(19)
C27 C26 C25 119.95(18)
C31 C26 C25 122.23(18)
C26 C27 C28 122.0(2)
C26 C27 H27A 119.3(14)
C28 C27 H27A 118.6(14)
C29 C28 C27 119.08(19)
C29 C28 H28A 120.4(14)
C27 C28 H28A 120.5(14)
O1 C29 C28 124.40(19)
O1 C29 C30 115.73(19)
C28 C29 C30 119.9(2)
C31 C30 C29 120.2(2)
C31 C30 H30A 121.3(16)
C29 C30 H30A 118.4(16)
C30 C31 C26 120.96(19)
C30 C31 H31A 119.8(14)
C26 C31 H31A 119.2(14)
C29 O1 C32 116.81(17)
O1 C32 H32A 106.9(15)
O1 C32 H32B 110.7(15)
H32A C32 H32B 110(2)
O1 C32 H32C 111.3(15)
H32A C32 H32C 109(2)
H32B C32 H32C 109(2)
C25 C33 P2 113.86(14)
C25 C33 H33A 108.1(13)
P2 C33 H33A 106.4(13)
C25 C33 H33B 111.0(14)
P2 C33 H33B 109.0(14)
H33A C33 H33B 108.3(19)

loop_
_geom_bond_atom_site_label_1
_geom_bond_atom_site_label_2
_geom_bond_distance
P1 C7 1.836(2)
P1 C1 1.843(2)
P1 C25 1.881(2)
C1 C2 1.395(3)
C1 C6 1.402(3)
C2 C3 1.392(3)
C2 H2A 0.95(3)
C3 C4 1.383(3)
C3 H3A 0.96(3)
C4 C5 1.393(3)
C4 H4A 0.95(3)
C5 C6 1.394(3)
C5 H5A 0.96(3)
C6 H6A 0.97(3)
C7 C8 1.393(3)
C7 C12 1.394(3)
C8 C9 1.390(3)
C8 H8A 0.98(3)
C9 C10 1.390(3)
C9 H9A 0.93(3)
C10 C11 1.375(4)
C10 H10A 0.96(3)
C11 C12 1.390(3)
C11 H11A 0.94(3)
C12 H12A 0.97(3)
P2 C13 1.839(2)
P2 C19 1.846(2)
P2 C33 1.874(2)
C13 C18 1.398(3)
C13 C14 1.401(3)
C14 C15 1.391(3)
C14 H14A 0.94(3)
C15 C16 1.379(4)
C15 H15A 0.97(3)
C16 C17 1.384(4)
C16 H16A 0.94(3)
C17 C18 1.391(3)
C17 H17A 0.98(3)
C18 H18A 0.97(3)
C19 C24 1.396(3)
C19 C20 1.401(3)
C20 C21 1.389(3)
C20 H20A 0.96(2)
C21 C22 1.387(3)
C21 H21A 0.98(3)
C22 C23 1.388(3)
C22 H22A 0.97(3)
C23 C24 1.394(3)
C23 H23A 0.97(2)
C24 H24A 0.97(2)
C25 C26 1.518(3)
C25 C33 1.545(3)
C25 H25A 0.96(2)
C26 C27 1.387(3)
C26 C31 1.400(3)
C27 C28 1.396(3)
C27 H27A 0.98(2)
C28 C29 1.388(3)
C28 H28A 0.98(2)
C29 O1 1.379(2)
C29 C30 1.393(3)
C30 C31 1.385(3)
C30 H30A 0.94(3)
C31 H31A 0.96(2)
O1 C32 1.425(3)
C32 H32A 0.98(3)
C32 H32B 0.99(3)
C32 H32C 1.02(3)
C33 H33A 0.98(2)
C33 H33B 0.97(2)

loop_
_geom_torsion_atom_site_label_1
_geom_torsion_atom_site_label_2
_geom_torsion_atom_site_label_3
_geom_torsion_atom_site_label_4
_geom_torsion
C7 P1 C1 C2 -94.56(19)
C25 P1 C1 C2 10.4(2)
C7 P1 C1 C6 89.98(17)
C25 P1 C1 C6 -165.09(16)
C6 C1 C2 C3 1.8(3)
P1 C1 C2 C3 -173.65(17)
C1 C2 C3 C4 -0.8(4)
C2 C3 C4 C5 -1.0(3)
C3 C4 C5 C6 1.7(3)
C4 C5 C6 C1 -0.7(3)
C2 C1 C6 C5 -1.0(3)
P1 C1 C6 C5 174.76(17)
C1 P1 C7 C8 35.6(2)
C25 P1 C7 C8 -70.1(2)
C1 P1 C7 C12 -144.50(18)
C25 P1 C7 C12 109.79(18)
C12 C7 C8 C9 -0.1(4)
P1 C7 C8 C9 179.71(19)
C7 C8 C9 C10 -0.5(4)
C8 C9 C10 C11 0.4(4)
C9 C10 C11 C12 0.4(4)
C10 C11 C12 C7 -1.1(4)
C8 C7 C12 C11 0.9(4)
P1 C7 C12 C11 -178.9(2)
C19 P2 C13 C18 -119.82(17)
C33 P2 C13 C18 137.10(17)
C19 P2 C13 C14 64.5(2)
C33 P2 C13 C14 -38.6(2)
C18 C13 C14 C15 -1.0(3)
P2 C13 C14 C15 174.66(19)
C13 C14 C15 C16 -0.2(4)
C14 C15 C16 C17 0.7(4)
C15 C16 C17 C18 -0.1(4)
C16 C17 C18 C13 -1.2(4)
C14 C13 C18 C17 1.7(3)
P2 C13 C18 C17 -174.23(18)
C13 P2 C19 C24 8.2(2)
C33 P2 C19 C24 110.74(19)
C13 P2 C19 C20 -177.23(16)
C33 P2 C19 C20 -74.73(17)
C24 C19 C20 C21 -0.7(3)
P2 C19 C20 C21 -175.63(17)
C19 C20 C21 C22 1.7(3)
C20 C21 C22 C23 -1.1(4)
C21 C22 C23 C24 -0.4(4)
C22 C23 C24 C19 1.4(4)
C20 C19 C24 C23 -0.8(3)
P2 C19 C24 C23 173.61(18)
C7 P1 C25 C26 -55.15(15)
C1 P1 C25 C26 -161.52(13)
C7 P1 C25 C33 -178.67(14)
C1 P1 C25 C33 74.97(15)
C33 C25 C26 C27 -127.1(2)
P1 C25 C26 C27 112.85(18)
C33 C25 C26 C31 52.6(3)
P1 C25 C26 C31 -67.4(2)
C31 C26 C27 C28 -1.0(3)
C25 C26 C27 C28 178.84(19)
C26 C27 C28 C29 -0.3(3)
C27 C28 C29 O1 -177.5(2)
C27 C28 C29 C30 1.3(3)
O1 C29 C30 C31 177.89(19)
C28 C29 C30 C31 -1.0(3)
C29 C30 C31 C26 -0.3(3)
C27 C26 C31 C30 1.3(3)
C25 C26 C31 C30 -178.52(19)
C28 C29 O1 C32 3.8(3)
C30 C29 O1 C32 -175.1(2)
C26 C25 C33 P2 64.1(2)
P1 C25 C33 P2 -174.65(11)
C13 P2 C33 C25 -155.46(15)
C19 P2 C33 C25 99.21(16)
